data_7155360
loop_
_publ_author_name
'Dethe, Dattatraya H.'
'Dherange, Balu D.'
'Ali, Saghir'
'Parsutkar, Mahesh M.'

_publ_section_title
;
 Enantiospecific total syntheses of meroterpenoids (-)-F1839-I and
 (-)-corallidictyals B and D.
;
_journal_issue 1
_journal_name_full 'Organic &amp; biomolecular chemistry'
_journal_page_first 65
_journal_page_last 68
_journal_paper_doi 10.1039/c6ob02322c
_journal_volume 15
_journal_year 2016
_chemical_absolute_configuration syn
_chemical_formula_moiety 'C29 H46 O4 Si'
_chemical_formula_sum 'C29 H46 O4 Si'
_chemical_formula_weight 486.75
_space_group_crystal_system orthorhombic
_space_group_IT_number 19
_space_group_name_Hall 'P 2ac 2ab'
_space_group_name_H-M_alt 'P 21 21 21'
_symmetry_space_group_name_Hall 'P 2ac 2ab'
_symmetry_space_group_name_H-M 'P 21 21 21'
_atom_sites_solution_hydrogens geom
_audit_creation_method SHELXL-2016/4
_audit_update_record
;
2016-11-04 deposited with the CCDC.
2016-11-10 downloaded from the CCDC.
;
_cell_angle_alpha 90
_cell_angle_beta 90
_cell_angle_gamma 90
_cell_formula_units_Z 4
_cell_length_a 7.1072(5)
_cell_length_b 13.7421(11)
_cell_length_c 27.891(2)
_cell_measurement_reflns_used 98
_cell_measurement_temperature 100(2)
_cell_measurement_theta_max 27.34
_cell_measurement_theta_min 2.56
_cell_volume 2724.1(3)
_computing_structure_refinement 'SHELXL-2016/4 (Sheldrick, 2016)'
_diffrn_ambient_temperature 100(2)
_diffrn_measured_fraction_theta_full 0.999
_diffrn_measured_fraction_theta_max 0.999
_diffrn_measurement_device_type 'CCD area detector'
_diffrn_measurement_method 'phi omega scans'
_diffrn_radiation_type MoK\a
_diffrn_radiation_wavelength 0.71073
_diffrn_reflns_av_R_equivalents 0.0484
_diffrn_reflns_av_unetI/netI 0.0278
_diffrn_reflns_Laue_measured_fraction_full 0.999
_diffrn_reflns_Laue_measured_fraction_max 0.999
_diffrn_reflns_limit_h_max 8
_diffrn_reflns_limit_h_min -8
_diffrn_reflns_limit_k_max 16
_diffrn_reflns_limit_k_min -16
_diffrn_reflns_limit_l_max 33
_diffrn_reflns_limit_l_min -33
_diffrn_reflns_number 45958
_diffrn_reflns_point_group_measured_fraction_full 1.000
_diffrn_reflns_point_group_measured_fraction_max 1.000
_diffrn_reflns_theta_full 25.242
_diffrn_reflns_theta_max 25.498
_diffrn_reflns_theta_min 2.081
_diffrn_source 'fine-focus sealed tube'
_exptl_absorpt_coefficient_mu 0.118
_exptl_absorpt_correction_T_max 0.992
_exptl_absorpt_correction_T_min 0.965
_exptl_absorpt_correction_type multi-scan
_exptl_absorpt_process_details '(SADABS; Bruker, 2000)'
_exptl_crystal_colour colorless
_exptl_crystal_density_diffrn 1.187
_exptl_crystal_description needle
_exptl_crystal_F_000 1064
_exptl_crystal_recrystallization_method 'Re-crystallisation from solvent: Methanol Dichloromethane'
_exptl_crystal_size_max 0.20
_exptl_crystal_size_mid 0.17
_exptl_crystal_size_min 0.14
_refine_diff_density_max 0.218
_refine_diff_density_min -0.232
_refine_diff_density_rms 0.054
_refine_ls_abs_structure_details
;
 Flack x determined using 1896 quotients [(I+)-(I-)]/[(I+)+(I-)]
 (Parsons, Flack and Wagner, Acta Cryst. B69 (2013) 249-259).
;
_refine_ls_abs_structure_Flack -0.02(4)
_refine_ls_extinction_method none
_refine_ls_goodness_of_fit_ref 1.112
_refine_ls_hydrogen_treatment constr
_refine_ls_matrix_type full
_refine_ls_number_parameters 318
_refine_ls_number_reflns 5079
_refine_ls_number_restraints 0
_refine_ls_restrained_S_all 1.112
_refine_ls_R_factor_all 0.0401
_refine_ls_R_factor_gt 0.0345
_refine_ls_shift/su_max 0.000
_refine_ls_shift/su_mean 0.000
_refine_ls_structure_factor_coef Fsqd
_refine_ls_weighting_details 'w=1/[\s^2^(Fo^2^)+(0.0566P)^2^+0.3510P] where P=(Fo^2^+2Fc^2^)/3'
_refine_ls_weighting_scheme calc
_refine_ls_wR_factor_gt 0.0858
_refine_ls_wR_factor_ref 0.0937
_reflns_Friedel_coverage 0.742
_reflns_Friedel_fraction_full 1.000
_reflns_Friedel_fraction_max 1.000
_reflns_number_gt 4703
_reflns_number_total 5079
_reflns_threshold_expression 'I > 2\s(I)'
_cod_data_source_file c6ob02322c2.cif
_cod_data_source_block 3novd
_cod_depositor_comments 'Adding full bibliography for 7155360.cif.'
_cod_database_code 7155360
_shelx_shelxl_version_number 2016/4
_shelx_space_group_comment
;
The symmetry employed for this shelxl refinement is uniquely defined
by the following loop, which should always be used as a source of
symmetry information in preference to the above space-group names.
They are only intended as comments.
;

loop_
_space_group_symop_operation_xyz
'x, y, z'
'-x+1/2, -y, z+1/2'
'x+1/2, -y+1/2, -z'
'-x, y+1/2, -z+1/2'

loop_
_atom_site_label
_atom_site_type_symbol
_atom_site_fract_x
_atom_site_fract_y
_atom_site_fract_z
_atom_site_U_iso_or_equiv
_atom_site_adp_type
_atom_site_occupancy
_atom_site_site_symmetry_order
_atom_site_calc_flag
_atom_site_refinement_flags_posn
_atom_site_refinement_flags_adp
SI1 Si 0.23936(9) 0.74128(4) 0.12125(2) 0.01569(17) Uani 1 1 d . .
O4 O 0.3295(2) 0.65876(12) 0.15774(6) 0.0176(4) Uani 1 1 d . .
O3 O 0.3242(2) 0.24562(12) 0.11510(5) 0.0162(4) Uani 1 1 d . .
O2 O 0.8921(3) 0.09524(14) 0.08150(7) 0.0256(4) Uani 1 1 d . .
H2 H 0.952909 0.073214 0.058998 0.038 Uiso 1 1 calc R U
O1 O 0.9514(3) 0.03430(17) -0.00523(7) 0.0380(5) Uani 1 1 d . .
C14 C 0.2842(4) 0.54088(18) 0.24167(8) 0.0180(5) Uani 1 1 d . .
H14A H 0.262378 0.609646 0.244118 0.027 Uiso 1 1 calc R U
H14B H 0.415603 0.527701 0.246262 0.027 Uiso 1 1 calc R U
H14C H 0.212454 0.507607 0.265793 0.027 Uiso 1 1 calc R U
C23 C 0.4258(4) 0.19802(17) 0.08141(8) 0.0155(5) Uani 1 1 d . .
C19 C 0.2850(4) 0.07700(18) 0.17739(9) 0.0235(6) Uani 1 1 d . .
H19A H 0.219766 0.039561 0.201224 0.035 Uiso 1 1 calc R U
H19B H 0.405500 0.048022 0.171194 0.035 Uiso 1 1 calc R U
H19C H 0.212535 0.078120 0.148358 0.035 Uiso 1 1 calc R U
C4 C 0.4345(4) 0.80400(19) 0.08736(9) 0.0225(6) Uani 1 1 d . .
C17 C 0.1208(4) 0.22679(18) 0.20523(10) 0.0205(6) Uani 1 1 d . .
H17A H 0.045227 0.222287 0.176361 0.025 Uiso 1 1 calc R U
H17B H 0.057797 0.189664 0.230067 0.025 Uiso 1 1 calc R U
C13 C 0.2236(3) 0.50523(17) 0.19187(9) 0.0145(5) Uani 1 1 d . .
C26 C 0.6611(4) 0.10672(18) 0.01779(9) 0.0200(6) Uani 1 1 d . .
C25 C 0.4791(4) 0.13658(19) 0.00309(9) 0.0195(6) Uani 1 1 d . .
C22 C 0.6000(3) 0.16829(17) 0.09748(9) 0.0154(5) Uani 1 1 d . .
C11 C 0.5603(3) 0.35106(18) 0.22603(8) 0.0159(5) Uani 1 1 d . .
H11A H 0.664374 0.306938 0.223004 0.024 Uiso 1 1 calc R U
H11B H 0.480752 0.330422 0.251917 0.024 Uiso 1 1 calc R U
H11C H 0.606720 0.415356 0.232484 0.024 Uiso 1 1 calc R U
C24 C 0.3607(4) 0.18213(18) 0.03491(9) 0.0171(5) Uani 1 1 d . .
H24 H 0.240755 0.201756 0.025714 0.020 Uiso 1 1 calc R U
C7 C 0.3365(3) 0.55568(17) 0.15193(9) 0.0156(5) Uani 1 1 d . .
H7 H 0.278153 0.539385 0.121121 0.019 Uiso 1 1 calc R U
C10 C 0.4462(3) 0.35184(17) 0.17883(8) 0.0136(5) Uani 1 1 d . .
C9 C 0.5524(3) 0.41287(17) 0.14149(9) 0.0157(5) Uani 1 1 d . .
H9A H 0.683745 0.393621 0.141504 0.019 Uiso 1 1 calc R U
H9B H 0.501640 0.398845 0.109956 0.019 Uiso 1 1 calc R U
C12 C 0.2423(3) 0.39287(17) 0.18451(8) 0.0136(5) Uani 1 1 d . .
H12 H 0.181419 0.380073 0.153619 0.016 Uiso 1 1 calc R U
C16 C 0.1306(4) 0.33286(18) 0.22072(9) 0.0178(5) Uani 1 1 d . .
H16A H 0.190049 0.337220 0.251948 0.021 Uiso 1 1 calc R U
H16B H 0.004183 0.358926 0.223452 0.021 Uiso 1 1 calc R U
C27 C 0.7206(4) 0.12239(17) 0.06597(9) 0.0177(5) Uani 1 1 d . .
C6 C 0.0684(4) 0.6852(2) 0.07856(9) 0.0230(6) Uani 1 1 d . .
H6A H 0.132734 0.639249 0.058481 0.035 Uiso 1 1 calc R U
H6B H 0.013156 0.735103 0.059013 0.035 Uiso 1 1 calc R U
H6C H -0.028634 0.652424 0.096246 0.035 Uiso 1 1 calc R U
C15 C 0.0145(4) 0.53292(19) 0.18545(9) 0.0176(5) Uani 1 1 d . .
H15A H -0.057629 0.506504 0.211473 0.026 Uiso 1 1 calc R U
H15B H -0.031011 0.506967 0.155678 0.026 Uiso 1 1 calc R U
H15C H 0.002302 0.602485 0.185213 0.026 Uiso 1 1 calc R U
C2 C 0.5876(4) 0.8375(2) 0.12266(11) 0.0325(7) Uani 1 1 d . .
H2A H 0.686618 0.869487 0.105336 0.049 Uiso 1 1 calc R U
H2B H 0.637864 0.782024 0.139215 0.049 Uiso 1 1 calc R U
H2C H 0.534045 0.881874 0.145466 0.049 Uiso 1 1 calc R U
C8 C 0.5401(3) 0.52248(17) 0.15052(9) 0.0165(5) Uani 1 1 d . .
H8A H 0.600500 0.537945 0.180760 0.020 Uiso 1 1 calc R U
H8B H 0.606156 0.556953 0.125269 0.020 Uiso 1 1 calc R U
C21 C 0.6237(3) 0.19733(18) 0.14888(8) 0.0166(5) Uani 1 1 d . .
H21A H 0.725331 0.243863 0.152573 0.020 Uiso 1 1 calc R U
H21B H 0.648622 0.141160 0.168962 0.020 Uiso 1 1 calc R U
C28 C 0.7914(4) 0.0624(2) -0.01527(10) 0.0287(7) Uani 1 1 d . .
H28 H 0.751437 0.054387 -0.046774 0.034 Uiso 1 1 calc R U
C5 C 0.1138(4) 0.82870(19) 0.16091(9) 0.0225(6) Uani 1 1 d . .
H5A H 0.013042 0.795786 0.177104 0.034 Uiso 1 1 calc R U
H5B H 0.063527 0.880878 0.141947 0.034 Uiso 1 1 calc R U
H5C H 0.200115 0.854522 0.184127 0.034 Uiso 1 1 calc R U
C20 C 0.4297(3) 0.24428(18) 0.16132(8) 0.0153(5) Uani 1 1 d . .
C18 C 0.3126(3) 0.18101(18) 0.19557(9) 0.0177(5) Uani 1 1 d . .
H18 H 0.380077 0.177440 0.226152 0.021 Uiso 1 1 calc R U
C29 C 0.4112(4) 0.1201(2) -0.04761(9) 0.0290(7) Uani 1 1 d . .
H29A H 0.284415 0.143291 -0.050686 0.044 Uiso 1 1 calc R U
H29B H 0.415097 0.051771 -0.054806 0.044 Uiso 1 1 calc R U
H29C H 0.491048 0.154610 -0.069545 0.044 Uiso 1 1 calc R U
C1 C 0.3572(4) 0.8924(2) 0.06024(11) 0.0322(7) Uani 1 1 d . .
H1A H 0.302449 0.937294 0.082635 0.048 Uiso 1 1 calc R U
H1B H 0.262972 0.871469 0.037845 0.048 Uiso 1 1 calc R U
H1C H 0.457737 0.923873 0.043270 0.048 Uiso 1 1 calc R U
C3 C 0.5240(4) 0.7334(2) 0.05113(10) 0.0302(7) Uani 1 1 d . .
H3A H 0.432380 0.715475 0.027441 0.045 Uiso 1 1 calc R U
H3B H 0.566724 0.676163 0.067592 0.045 Uiso 1 1 calc R U
H3C H 0.628832 0.764524 0.035759 0.045 Uiso 1 1 calc R U

loop_
_atom_site_aniso_label
_atom_site_aniso_U_11
_atom_site_aniso_U_22
_atom_site_aniso_U_33
_atom_site_aniso_U_23
_atom_site_aniso_U_13
_atom_site_aniso_U_12
SI1 0.0168(3) 0.0154(3) 0.0148(3) 0.0007(3) -0.0008(3) 0.0000(3)
O4 0.0201(9) 0.0144(8) 0.0183(9) -0.0005(7) -0.0038(7) -0.0016(7)
O3 0.0165(8) 0.0197(9) 0.0125(8) -0.0030(7) -0.0050(7) 0.0040(7)
O2 0.0179(9) 0.0340(11) 0.0249(10) -0.0061(8) 0.0020(8) 0.0066(8)
O1 0.0294(12) 0.0494(14) 0.0351(12) -0.0146(10) 0.0083(10) 0.0041(11)
C14 0.0191(13) 0.0197(12) 0.0151(12) -0.0041(10) -0.0019(10) 0.0017(10)
C23 0.0213(13) 0.0107(11) 0.0145(12) -0.0003(9) 0.0004(10) -0.0009(10)
C19 0.0281(15) 0.0187(13) 0.0238(14) 0.0023(11) -0.0052(12) -0.0017(11)
C4 0.0232(14) 0.0234(13) 0.0209(13) 0.0046(11) 0.0003(11) -0.0024(12)
C17 0.0155(12) 0.0220(14) 0.0240(13) 0.0054(11) 0.0009(11) -0.0048(10)
C13 0.0115(12) 0.0172(12) 0.0148(12) -0.0015(9) -0.0010(10) 0.0001(10)
C26 0.0260(14) 0.0181(13) 0.0159(13) -0.0012(10) 0.0048(11) -0.0052(11)
C25 0.0271(14) 0.0158(13) 0.0154(13) 0.0014(10) 0.0009(11) -0.0073(11)
C22 0.0168(12) 0.0135(11) 0.0160(12) 0.0010(10) -0.0019(10) -0.0022(10)
C11 0.0162(12) 0.0173(12) 0.0142(12) -0.0008(10) -0.0024(10) 0.0004(10)
C24 0.0199(13) 0.0143(12) 0.0171(13) 0.0018(10) -0.0048(11) -0.0002(10)
C7 0.0174(12) 0.0140(12) 0.0154(12) 0.0005(10) -0.0032(10) 0.0006(10)
C10 0.0111(12) 0.0166(12) 0.0130(12) 0.0000(10) -0.0009(9) -0.0006(10)
C9 0.0121(12) 0.0209(13) 0.0140(12) 0.0003(10) 0.0001(10) 0.0003(10)
C12 0.0129(11) 0.0169(11) 0.0111(11) -0.0018(9) -0.0008(10) -0.0009(11)
C16 0.0139(12) 0.0204(13) 0.0192(13) 0.0023(10) 0.0017(10) -0.0015(10)
C27 0.0179(13) 0.0155(11) 0.0196(13) -0.0007(10) 0.0018(10) -0.0020(10)
C6 0.0245(14) 0.0248(14) 0.0198(13) 0.0033(11) -0.0062(11) -0.0027(12)
C15 0.0149(12) 0.0185(13) 0.0195(13) -0.0014(11) 0.0007(10) -0.0004(10)
C2 0.0221(14) 0.0404(17) 0.0351(16) 0.0048(14) -0.0008(13) -0.0104(13)
C8 0.0126(12) 0.0189(13) 0.0179(13) 0.0040(10) -0.0004(10) -0.0038(10)
C21 0.0162(12) 0.0176(12) 0.0160(13) -0.0018(10) -0.0031(10) 0.0026(10)
C28 0.0299(16) 0.0329(15) 0.0232(14) -0.0068(12) 0.0056(12) -0.0040(13)
C5 0.0248(14) 0.0216(13) 0.0212(14) -0.0016(11) 0.0020(11) 0.0039(12)
C20 0.0149(11) 0.0192(13) 0.0118(11) -0.0016(10) -0.0058(9) 0.0005(11)
C18 0.0200(13) 0.0164(12) 0.0168(13) 0.0013(10) -0.0058(10) -0.0020(10)
C29 0.0362(17) 0.0345(16) 0.0164(14) -0.0042(12) -0.0025(12) -0.0029(14)
C1 0.0337(16) 0.0300(16) 0.0328(16) 0.0101(13) 0.0034(14) -0.0058(14)
C3 0.0292(15) 0.0391(17) 0.0224(14) 0.0077(13) 0.0096(12) 0.0043(14)

loop_
_atom_type_symbol
_atom_type_description
_atom_type_scat_dispersion_real
_atom_type_scat_dispersion_imag
_atom_type_scat_source
C C 0.0033 0.0016 'International Tables Vol C Tables 4.2.6.8 and 6.1.1.4'
H H 0.0000 0.0000 'International Tables Vol C Tables 4.2.6.8 and 6.1.1.4'
O O 0.0106 0.0060 'International Tables Vol C Tables 4.2.6.8 and 6.1.1.4'
Si Si 0.0817 0.0704 'International Tables Vol C Tables 4.2.6.8 and 6.1.1.4'

loop_
_geom_angle_atom_site_label_1
_geom_angle_atom_site_label_2
_geom_angle_atom_site_label_3
_geom_angle
O4 SI1 C5 105.23(11)
O4 SI1 C6 111.20(11)
C5 SI1 C6 109.47(13)
O4 SI1 C4 109.70(11)
C5 SI1 C4 110.81(12)
C6 SI1 C4 110.33(12)
C7 O4 SI1 128.66(15)
C23 O3 C20 109.05(17)
O3 C23 C22 113.4(2)
O3 C23 C24 123.0(2)
C22 C23 C24 123.6(2)
C1 C4 C2 109.4(2)
C1 C4 C3 108.9(2)
C2 C4 C3 108.4(2)
C1 C4 SI1 110.23(19)
C2 C4 SI1 109.65(18)
C3 C4 SI1 110.18(19)
C16 C17 C18 113.9(2)
C14 C13 C7 111.44(19)
C14 C13 C15 107.2(2)
C7 C13 C15 107.86(19)
C14 C13 C12 114.23(19)
C7 C13 C12 107.82(19)
C15 C13 C12 108.03(19)
C25 C26 C27 120.0(2)
C25 C26 C28 121.6(2)
C27 C26 C28 118.5(2)
C24 C25 C26 120.3(2)
C24 C25 C29 118.5(2)
C26 C25 C29 121.2(2)
C23 C22 C27 119.1(2)
C23 C22 C21 109.5(2)
C27 C22 C21 131.4(2)
C25 C24 C23 118.0(2)
O4 C7 C8 109.54(19)
O4 C7 C13 110.32(19)
C8 C7 C13 112.4(2)
C9 C10 C11 108.88(19)
C9 C10 C20 109.99(19)
C11 C10 C20 107.43(19)
C9 C10 C12 109.12(19)
C11 C10 C12 113.73(19)
C20 C10 C12 107.65(18)
C8 C9 C10 113.4(2)
C16 C12 C10 110.76(19)
C16 C12 C13 113.75(19)
C10 C12 C13 116.61(19)
C17 C16 C12 110.7(2)
O2 C27 C22 119.0(2)
O2 C27 C26 122.0(2)
C22 C27 C26 119.0(2)
C7 C8 C9 110.8(2)
C22 C21 C20 102.89(19)
O1 C28 C26 125.4(3)
O3 C20 C18 105.80(18)
O3 C20 C21 104.88(17)
C18 C20 C21 112.5(2)
O3 C20 C10 107.26(18)
C18 C20 C10 112.46(19)
C21 C20 C10 113.20(19)
C17 C18 C19 109.3(2)
C17 C18 C20 111.1(2)
C19 C18 C20 113.1(2)

loop_
_geom_bond_atom_site_label_1
_geom_bond_atom_site_label_2
_geom_bond_distance
SI1 O4 1.6529(17)
SI1 C5 1.861(3)
SI1 C6 1.868(3)
SI1 C4 1.887(3)
O4 C7 1.427(3)
O3 C23 1.353(3)
O3 C20 1.491(3)
O2 C27 1.346(3)
O1 C28 1.234(4)
C14 C13 1.534(3)
C23 C22 1.379(3)
C23 C24 1.394(3)
C19 C18 1.529(3)
C4 C1 1.533(4)
C4 C2 1.538(4)
C4 C3 1.539(4)
C17 C16 1.522(4)
C17 C18 1.525(3)
C13 C7 1.538(3)
C13 C15 1.544(3)
C13 C12 1.563(3)
C26 C25 1.418(4)
C26 C27 1.425(4)
C26 C28 1.441(4)
C25 C24 1.374(4)
C25 C29 1.511(4)
C22 C27 1.380(3)
C22 C21 1.498(3)
C11 C10 1.546(3)
C7 C8 1.518(3)
C10 C9 1.536(3)
C10 C20 1.561(3)
C10 C12 1.564(3)
C9 C8 1.530(3)
C12 C16 1.527(3)
C21 C20 1.562(3)
C20 C18 1.537(3)
